data_1555703
loop_
_publ_author_name
'Tang, Yu'
'Xiong, Juan'
'Zhang, Jing-Jing'
'Wang, Wei'
'Zhang, Hai-Yan'
'Hu, Jin-Feng'

_publ_section_title
;
 Annotinolides A-C, Three Lycopodane-Derived 8,5-Lactones with Polycyclic
 Skeletons from Lycopodium annotinum.
;
_journal_issue 17
_journal_name_full 'Organic letters'
_journal_page_first 4376
_journal_page_last 4379
_journal_paper_doi 10.1021/acs.orglett.6b02132
_journal_volume 18
_journal_year 2016
_chemical_absolute_configuration rmad
_chemical_formula_moiety 'C16 H21 N O2'
_chemical_formula_sum 'C16 H21 N O2'
_chemical_formula_weight 259.34
_space_group_crystal_system orthorhombic
_space_group_IT_number 19
_space_group_name_Hall 'P 2ac 2ab'
_space_group_name_H-M_alt 'P 21 21 21'
_atom_sites_solution_hydrogens geom
_atom_sites_solution_primary direct
_audit_creation_date 2016-05-24
_audit_creation_method
;
Olex2 1.2
(compiled 2016.02.19 svn.r3266 for OlexSys, GUI svn.r5155)
;
_cell_angle_alpha 90
_cell_angle_beta 90
_cell_angle_gamma 90
_cell_formula_units_Z 4
_cell_length_a 8.59030(10)
_cell_length_b 9.11950(10)
_cell_length_c 17.5588(2)
_cell_measurement_reflns_used 5208
_cell_measurement_temperature 296
_cell_measurement_theta_max 68.58
_cell_measurement_theta_min 4.85
_cell_volume 1375.54(3)
_computing_cell_refinement 'SAINT v7.68A (Bruker, 2009)'
_computing_data_reduction 'SAINT v7.68A (Bruker, 2009)'
_computing_molecular_graphics 'Olex2 (Dolomanov et al., 2009)'
_computing_publication_material 'Olex2 (Dolomanov et al., 2009)'
_computing_structure_refinement 'ShelXL (Sheldrick, 2015)'
_computing_structure_solution 'ShelXS (Sheldrick, 2008)'
_diffrn_ambient_temperature 296
_diffrn_measured_fraction_theta_full 0.999
_diffrn_measured_fraction_theta_max 0.991
_diffrn_measurement_device_type 'Bruker APEX-II CCD'
_diffrn_measurement_method '\f and \w scans'
_diffrn_radiation_monochromator graphite
_diffrn_radiation_type CuK\a
_diffrn_radiation_wavelength 1.54178
_diffrn_reflns_av_R_equivalents 0.0343
_diffrn_reflns_av_unetI/netI 0.0254
_diffrn_reflns_Laue_measured_fraction_full 0.999
_diffrn_reflns_Laue_measured_fraction_max 0.991
_diffrn_reflns_limit_h_max 10
_diffrn_reflns_limit_h_min -10
_diffrn_reflns_limit_k_max 11
_diffrn_reflns_limit_k_min -11
_diffrn_reflns_limit_l_max 21
_diffrn_reflns_limit_l_min -21
_diffrn_reflns_number 11093
_diffrn_reflns_point_group_measured_fraction_full 0.996
_diffrn_reflns_point_group_measured_fraction_max 0.982
_diffrn_reflns_theta_full 67.679
_diffrn_reflns_theta_max 69.419
_diffrn_reflns_theta_min 5.037
_diffrn_standards_number 0
_exptl_absorpt_coefficient_mu 0.649
_exptl_absorpt_correction_T_max 0.7532
_exptl_absorpt_correction_T_min 0.5254
_exptl_absorpt_correction_type multi-scan
_exptl_absorpt_process_details
;
SADABS-2008/1 (Bruker,2008) was used for absorption correction.
wR2(int) was 0.1365 before and 0.0508 after correction.
The Ratio of minimum to maximum transmission is 0.6976.
The \l/2 correction factor is 0.0015.
;
_exptl_crystal_colour yellow
_exptl_crystal_density_diffrn 1.252
_exptl_crystal_density_method 'not measured'
_exptl_crystal_description block
_exptl_crystal_F_000 560
_exptl_crystal_size_max 0.12
_exptl_crystal_size_mid 0.08
_exptl_crystal_size_min 0.05
_refine_diff_density_max 0.164
_refine_diff_density_min -0.253
_refine_diff_density_rms 0.056
_refine_ls_abs_structure_details
;
 Flack x determined using 956 quotients [(I+)-(I-)]/[(I+)+(I-)]
 (Parsons, Flack and Wagner, Acta Cryst. B69 (2013) 249-259).
;
_refine_ls_abs_structure_Flack 0.01(11)
_refine_ls_extinction_method none
_refine_ls_goodness_of_fit_ref 1.080
_refine_ls_hydrogen_treatment constr
_refine_ls_matrix_type full
_refine_ls_number_parameters 173
_refine_ls_number_reflns 2539
_refine_ls_number_restraints 0
_refine_ls_restrained_S_all 1.080
_refine_ls_R_factor_all 0.0518
_refine_ls_R_factor_gt 0.0482
_refine_ls_shift/su_max 0.009
_refine_ls_shift/su_mean 0.002
_refine_ls_structure_factor_coef Fsqd
_refine_ls_weighting_details 'w=1/[\s^2^(Fo^2^)+(0.1045P)^2^+0.0876P] where P=(Fo^2^+2Fc^2^)/3'
_refine_ls_weighting_scheme calc
_refine_ls_wR_factor_gt 0.1399
_refine_ls_wR_factor_ref 0.1489
_reflns_Friedel_coverage 0.698
_reflns_Friedel_fraction_full 0.992
_reflns_Friedel_fraction_max 0.968
_reflns_number_gt 2404
_reflns_number_total 2539
_reflns_threshold_expression 'I > 2\s(I)'
_cod_data_source_file ol6b02132_si_002.cif
_cod_data_source_block cu_dm16310_0m
_cod_database_code 1555703
_shelx_space_group_comment
;
The symmetry employed for this shelxl refinement is uniquely defined
by the following loop, which should always be used as a source of
symmetry information in preference to the above space-group names.
They are only intended as comments.
;
_shelx_estimated_absorpt_t_max 0.968
_shelx_estimated_absorpt_t_min 0.926
_olex2_refinement_description
;
1. Fixed Uiso
 At 1.2 times of:
  All C(H) groups, All C(H,H) groups
 At 1.5 times of:
  All C(H,H,H) groups
2.a Ternary CH refined with riding coordinates:
 C4(H4), C5(H5), C6(H6), C15(H15)
2.b Secondary CH2 refined with riding coordinates:
 C1(H1A,H1B), C2(H2A,H2B), C3(H3A,H3B), C7(H7A,H7B), C9(H9A,H9B), C14(H14A,H14B)
2.c Aromatic/amide H refined with riding coordinates:
 C10(H10), C11(H11)
2.d Idealised Me refined as rotating group:
 C16(H16A,H16B,H16C)
;
_shelx_shelxl_version_number 2014/7
_olex2_submission_special_instructions 'No special instructions were received'

loop_
_space_group_symop_operation_xyz
'x, y, z'
'x+1/2, -y+1/2, -z'
'-x, y+1/2, -z+1/2'
'-x+1/2, -y, z+1/2'

loop_
_atom_site_label
_atom_site_type_symbol
_atom_site_fract_x
_atom_site_fract_y
_atom_site_fract_z
_atom_site_U_iso_or_equiv
_atom_site_adp_type
_atom_site_occupancy
_atom_site_site_symmetry_order
_atom_site_calc_flag
_atom_site_refinement_flags_posn
O1 O 0.9896(5) 0.1586(2) 1.01187(16) 0.1121(11) Uani 1 1 d .
O2 O 1.0481(4) 0.2266(2) 0.89726(14) 0.0901(8) Uani 1 1 d .
N1 N 0.8893(3) 0.6946(3) 0.84839(11) 0.0626(6) Uani 1 1 d .
C1 C 0.7220(4) 0.6688(5) 0.8485(2) 0.0948(13) Uani 1 1 d .
H1A H 0.6696 0.7535 0.8271 0.114 Uiso 1 1 calc R
H1B H 0.6866 0.6571 0.9005 0.114 Uiso 1 1 calc R
C2 C 0.6780(4) 0.5338(7) 0.8031(3) 0.1175(17) Uani 1 1 d .
H2A H 0.6937 0.5543 0.7494 0.141 Uiso 1 1 calc R
H2B H 0.5680 0.5145 0.8106 0.141 Uiso 1 1 calc R
C3 C 0.7700(5) 0.3952(5) 0.8240(3) 0.1027(14) Uani 1 1 d .
H3A H 0.7420 0.3621 0.8747 0.123 Uiso 1 1 calc R
H3B H 0.7478 0.3171 0.7882 0.123 Uiso 1 1 calc R
C4 C 0.9391(3) 0.4355(3) 0.82114(15) 0.0631(7) Uani 1 1 d .
H4 H 0.9563 0.4720 0.7693 0.076 Uiso 1 1 calc R
C5 C 1.0758(4) 0.3324(3) 0.83698(17) 0.0733(8) Uani 1 1 d .
H5 H 1.0960 0.2772 0.7901 0.088 Uiso 1 1 calc R
C6 C 1.2120(3) 0.4345(3) 0.84931(18) 0.0697(7) Uani 1 1 d .
H6 H 1.3046 0.4012 0.8769 0.084 Uiso 1 1 calc R
C7 C 1.2249(3) 0.5473(4) 0.78834(17) 0.0715(8) Uani 1 1 d .
H7A H 1.1596 0.5360 0.7437 0.086 Uiso 1 1 calc R
H7B H 1.3270 0.5887 0.7784 0.086 Uiso 1 1 calc R
C8 C 1.0228(4) 0.2590(3) 0.97065(19) 0.0733(8) Uani 1 1 d .
C9 C 0.9379(5) 0.8239(3) 0.89346(16) 0.0842(11) Uani 1 1 d .
H9A H 0.9131 0.9118 0.8648 0.101 Uiso 1 1 calc R
H9B H 0.8776 0.8263 0.9401 0.101 Uiso 1 1 calc R
C10 C 1.1047(5) 0.8272(4) 0.91333(18) 0.0866(11) Uani 1 1 d .
H10 H 1.1431 0.9121 0.9358 0.104 Uiso 1 1 calc R
C11 C 1.2035(5) 0.7190(4) 0.90170(18) 0.0775(9) Uani 1 1 d .
H11 H 1.3063 0.7258 0.9179 0.093 Uiso 1 1 calc R
C12 C 1.1465(3) 0.5871(3) 0.86245(14) 0.0535(6) Uani 1 1 d .
C13 C 0.9744(3) 0.5642(2) 0.87261(12) 0.0483(5) Uani 1 1 d .
C14 C 0.9408(3) 0.5263(3) 0.95752(13) 0.0555(6) Uani 1 1 d .
H14A H 0.9460 0.6172 0.9861 0.067 Uiso 1 1 calc R
H14B H 0.8341 0.4920 0.9605 0.067 Uiso 1 1 calc R
C15 C 1.0421(4) 0.4145(3) 0.99905(14) 0.0593(6) Uani 1 1 d .
H15 H 1.1512 0.4426 0.9918 0.071 Uiso 1 1 calc R
C16 C 1.0066(5) 0.4208(4) 1.08475(16) 0.0820(10) Uani 1 1 d .
H16A H 1.0238 0.5187 1.1031 0.123 Uiso 1 1 calc GR
H16B H 1.0737 0.3541 1.1114 0.123 Uiso 1 1 calc GR
H16C H 0.9000 0.3938 1.0933 0.123 Uiso 1 1 calc GR

loop_
_atom_site_aniso_label
_atom_site_aniso_U_11
_atom_site_aniso_U_22
_atom_site_aniso_U_33
_atom_site_aniso_U_23
_atom_site_aniso_U_13
_atom_site_aniso_U_12
O1 0.195(3) 0.0464(10) 0.0949(17) 0.0153(11) 0.0350(19) -0.0034(15)
O2 0.152(2) 0.0394(9) 0.0791(13) -0.0073(8) 0.0305(15) 0.0015(12)
N1 0.0739(13) 0.0704(15) 0.0435(10) 0.0061(9) 0.0005(9) 0.0216(11)
C1 0.0715(17) 0.138(3) 0.0755(19) 0.021(2) 0.0080(15) 0.033(2)
C2 0.0599(17) 0.182(5) 0.110(3) 0.021(3) -0.0097(18) -0.017(3)
C3 0.099(3) 0.117(3) 0.092(2) -0.014(2) 0.005(2) -0.049(3)
C4 0.0775(16) 0.0647(15) 0.0471(12) -0.0118(11) 0.0068(11) -0.0159(13)
C5 0.109(2) 0.0500(13) 0.0605(15) -0.0097(11) 0.0254(14) 0.0046(14)
C6 0.0703(14) 0.0698(17) 0.0689(16) 0.0055(13) 0.0128(13) 0.0194(14)
C7 0.0637(14) 0.084(2) 0.0667(16) 0.0114(15) 0.0144(12) 0.0042(13)
C8 0.107(2) 0.0417(11) 0.0710(16) 0.0048(12) 0.0190(16) 0.0077(13)
C9 0.152(3) 0.0475(13) 0.0527(13) 0.0077(11) 0.0030(17) 0.0301(18)
C10 0.145(3) 0.0484(15) 0.0668(17) -0.0004(13) -0.0260(19) -0.0095(19)
C11 0.097(2) 0.0697(18) 0.0653(16) 0.0079(13) -0.0253(15) -0.0239(16)
C12 0.0596(12) 0.0507(13) 0.0502(11) 0.0064(10) -0.0039(10) -0.0027(10)
C13 0.0602(12) 0.0448(11) 0.0399(10) -0.0029(8) 0.0019(9) 0.0050(9)
C14 0.0775(14) 0.0463(11) 0.0427(11) 0.0004(9) 0.0081(10) 0.0117(11)
C15 0.0838(16) 0.0431(11) 0.0510(12) 0.0029(9) 0.0024(12) 0.0095(11)
C16 0.136(3) 0.0602(15) 0.0501(14) 0.0094(11) -0.0018(15) 0.0157(18)

loop_
_atom_type_symbol
_atom_type_description
_atom_type_scat_dispersion_real
_atom_type_scat_dispersion_imag
_atom_type_scat_source
C C 0.0181 0.0091 'International Tables Vol C Tables 4.2.6.8 and 6.1.1.4'
H H 0.0000 0.0000 'International Tables Vol C Tables 4.2.6.8 and 6.1.1.4'
N N 0.0311 0.0180 'International Tables Vol C Tables 4.2.6.8 and 6.1.1.4'
O O 0.0492 0.0322 'International Tables Vol C Tables 4.2.6.8 and 6.1.1.4'

loop_
_geom_angle_atom_site_label_1
_geom_angle_atom_site_label_2
_geom_angle_atom_site_label_3
_geom_angle
C8 O2 C5 125.6(2)
C1 N1 C9 114.0(3)
C1 N1 C13 111.2(3)
C13 N1 C9 110.6(2)
N1 C1 H1A 109.2
N1 C1 H1B 109.2
N1 C1 C2 112.2(3)
H1A C1 H1B 107.9
C2 C1 H1A 109.2
C2 C1 H1B 109.2
C1 C2 H2A 108.6
C1 C2 H2B 108.6
C1 C2 C3 114.5(3)
H2A C2 H2B 107.6
C3 C2 H2A 108.6
C3 C2 H2B 108.6
C2 C3 H3A 110.4
C2 C3 H3B 110.4
H3A C3 H3B 108.6
C4 C3 C2 106.8(3)
C4 C3 H3A 110.4
C4 C3 H3B 110.4
C3 C4 H4 105.1
C3 C4 C5 125.9(3)
C3 C4 C13 111.4(3)
C5 C4 H4 105.1
C13 C4 H4 105.1
C13 C4 C5 102.4(2)
O2 C5 C4 114.5(3)
O2 C5 H5 107.4
O2 C5 C6 115.6(3)
C4 C5 H5 107.4
C6 C5 C4 104.0(2)
C6 C5 H5 107.4
C5 C6 H6 120.6
C5 C6 C12 107.4(2)
C7 C6 C5 112.4(3)
C7 C6 H6 120.6
C7 C6 C12 60.23(18)
C12 C6 H6 120.6
C6 C7 H7A 117.7
C6 C7 H7B 117.7
C6 C7 C12 60.85(18)
H7A C7 H7B 114.8
C12 C7 H7A 117.7
C12 C7 H7B 117.7
O1 C8 O2 116.8(3)
O1 C8 C15 122.8(3)
O2 C8 C15 120.4(2)
N1 C9 H9A 108.6
N1 C9 H9B 108.6
H9A C9 H9B 107.6
C10 C9 N1 114.6(3)
C10 C9 H9A 108.6
C10 C9 H9B 108.6
C9 C10 H10 117.5
C11 C10 C9 125.0(3)
C11 C10 H10 117.5
C10 C11 H11 120.9
C10 C11 C12 118.1(3)
C12 C11 H11 120.9
C7 C12 C6 58.92(19)
C11 C12 C6 134.2(3)
C11 C12 C7 116.9(3)
C11 C12 C13 112.7(3)
C13 C12 C6 104.8(2)
C13 C12 C7 120.5(2)
N1 C13 C4 111.0(2)
N1 C13 C12 110.1(2)
N1 C13 C14 111.54(17)
C4 C13 C14 111.30(19)
C12 C13 C4 103.5(2)
C12 C13 C14 109.05(19)
C13 C14 H14A 107.3
C13 C14 H14B 107.3
H14A C14 H14B 106.9
C15 C14 C13 120.0(2)
C15 C14 H14A 107.3
C15 C14 H14B 107.3
C8 C15 C14 114.0(2)
C8 C15 H15 107.9
C8 C15 C16 109.7(2)
C14 C15 H15 107.9
C14 C15 C16 109.2(2)
C16 C15 H15 107.9
C15 C16 H16A 109.5
C15 C16 H16B 109.5
C15 C16 H16C 109.5
H16A C16 H16B 109.5
H16A C16 H16C 109.5
H16B C16 H16C 109.5

loop_
_geom_bond_atom_site_label_1
_geom_bond_atom_site_label_2
_geom_bond_distance
O1 C8 1.201(4)
O2 C5 1.452(4)
O2 C8 1.340(4)
N1 C1 1.457(4)
N1 C9 1.480(4)
N1 C13 1.460(3)
C1 H1A 0.9700
C1 H1B 0.9700
C1 C2 1.514(7)
C2 H2A 0.9700
C2 H2B 0.9700
C2 C3 1.535(7)
C3 H3A 0.9700
C3 H3B 0.9700
C3 C4 1.499(4)
C4 H4 0.9800
C4 C5 1.530(4)
C4 C13 1.512(3)
C5 H5 0.9800
C5 C6 1.510(5)
C6 H6 0.9800
C6 C7 1.489(4)
C6 C12 1.519(4)
C7 H7A 0.9700
C7 H7B 0.9700
C7 C12 1.509(4)
C8 C15 1.512(4)
C9 H9A 0.9700
C9 H9B 0.9700
C9 C10 1.475(6)
C10 H10 0.9300
C10 C11 1.317(6)
C11 H11 0.9300
C11 C12 1.470(4)
C12 C13 1.504(3)
C13 C14 1.557(3)
C14 H14A 0.9700
C14 H14B 0.9700
C14 C15 1.526(3)
C15 H15 0.9800
C15 C16 1.537(4)
C16 H16A 0.9600
C16 H16B 0.9600
C16 H16C 0.9600

loop_
_geom_torsion_atom_site_label_1
_geom_torsion_atom_site_label_2
_geom_torsion_atom_site_label_3
_geom_torsion_atom_site_label_4
_geom_torsion
O1 C8 C15 C14 -125.1(4)
O1 C8 C15 C16 -2.3(5)
O2 C5 C6 C7 -175.3(2)
O2 C5 C6 C12 -111.0(3)
O2 C8 C15 C14 57.3(4)
O2 C8 C15 C16 -179.9(3)
N1 C1 C2 C3 50.9(5)
N1 C9 C10 C11 -8.2(5)
N1 C13 C14 C15 -167.3(2)
C1 N1 C9 C10 162.5(3)
C1 N1 C13 C4 58.7(3)
C1 N1 C13 C12 172.7(2)
C1 N1 C13 C14 -66.1(3)
C1 C2 C3 C4 -51.4(5)
C2 C3 C4 C5 -179.3(3)
C2 C3 C4 C13 56.1(4)
C3 C4 C5 O2 -36.7(4)
C3 C4 C5 C6 -163.8(3)
C3 C4 C13 N1 -62.2(3)
C3 C4 C13 C12 179.7(3)
C3 C4 C13 C14 62.7(3)
C4 C5 C6 C7 -48.9(3)
C4 C5 C6 C12 15.4(3)
C4 C13 C14 C15 68.2(3)
C5 O2 C8 O1 174.2(4)
C5 O2 C8 C15 -8.1(6)
C5 C4 C13 N1 160.8(2)
C5 C4 C13 C12 42.7(2)
C5 C4 C13 C14 -74.3(2)
C5 C6 C7 C12 97.9(2)
C5 C6 C12 C7 -106.3(3)
C5 C6 C12 C11 155.1(3)
C5 C6 C12 C13 10.8(3)
C6 C7 C12 C11 127.4(3)
C6 C7 C12 C13 -89.4(3)
C6 C12 C13 N1 -151.8(2)
C6 C12 C13 C4 -33.1(3)
C6 C12 C13 C14 85.5(2)
C7 C6 C12 C11 -98.6(4)
C7 C6 C12 C13 117.0(2)
C7 C12 C13 N1 -89.5(3)
C7 C12 C13 C4 29.2(3)
C7 C12 C13 C14 147.8(2)
C8 O2 C5 C4 -63.8(5)
C8 O2 C5 C6 57.1(5)
C9 N1 C1 C2 -178.8(3)
C9 N1 C13 C4 -173.6(2)
C9 N1 C13 C12 -59.5(3)
C9 N1 C13 C14 61.7(3)
C9 C10 C11 C12 3.3(5)
C10 C11 C12 C6 -168.8(3)
C10 C11 C12 C7 119.5(3)
C10 C11 C12 C13 -26.4(4)
C11 C12 C13 N1 55.0(3)
C11 C12 C13 C4 173.8(2)
C11 C12 C13 C14 -67.7(3)
C12 C13 C14 C15 -45.4(3)
C13 N1 C1 C2 -52.9(4)
C13 N1 C9 C10 36.3(3)
C13 C4 C5 O2 91.5(3)
C13 C4 C5 C6 -35.6(3)
C13 C14 C15 C8 -68.4(3)
C13 C14 C15 C16 168.5(3)
